data_7213902
loop_
_publ_author_name
'Luo, Rui'
'Xu, Heng'
'Gu, Hao-Xue'
'Wang, Xin'
'Xu, Yan'
'Shen, Xuan'
'Bao, Weiwei'
'Zhu, Dun-Ru'

_publ_section_title
;
 Four MOFs with 2,2&#x2032;-dimethoxy-4,4&#x2032;-biphenyldicarboxylic
 acid: syntheses, structures, topologies and properties
;
_journal_issue 5
_journal_name_full CrystEngComm
_journal_page_first 784
_journal_paper_doi 10.1039/c3ce41428k
_journal_volume 16
_journal_year 2014
_chemical_formula_moiety 'C19 H19 Mn N O7'
_chemical_formula_sum 'C19 H19 Mn N O7'
_chemical_formula_weight 428.29
_chemical_name_systematic
;
?
;
_space_group_IT_number 46
_symmetry_cell_setting orthorhombic
_symmetry_space_group_name_Hall 'I 2 -2a'
_symmetry_space_group_name_H-M 'I m a 2'
_atom_sites_solution_hydrogens geom
_atom_sites_solution_primary direct
_atom_sites_solution_secondary difmap
_audit_creation_method SHELXL-97
_cell_angle_alpha 90.00
_cell_angle_beta 90.00
_cell_angle_gamma 90.00
_cell_formula_units_Z 4
_cell_length_a 28.410(8)
_cell_length_b 8.844(3)
_cell_length_c 7.497(2)
_cell_measurement_reflns_used 1659
_cell_measurement_temperature 173(2)
_cell_measurement_theta_max 27.14
_cell_measurement_theta_min 1.56
_cell_volume 1883.7(10)
_computing_cell_refinement 'SAINT (Bruker, 2005)'
_computing_data_collection 'APEX2 (Bruker, 2005)'
_computing_data_reduction SAINT
_computing_molecular_graphics SHELXTL
_computing_publication_material SHELXTL
_computing_structure_refinement 'SHELXL-97 (Sheldrick, 2008)'
_computing_structure_solution 'SHELXS-97 (Sheldrick, 2008)'
_diffrn_ambient_temperature 173(2)
_diffrn_measured_fraction_theta_full 0.986
_diffrn_measured_fraction_theta_max 0.986
_diffrn_measurement_device_type 'Bruker Apex2 CCD'
_diffrn_measurement_method '\w scans'
_diffrn_radiation_monochromator graphite
_diffrn_radiation_source 'fine-focus sealed tube'
_diffrn_radiation_type MoK\a
_diffrn_radiation_wavelength 0.71073
_diffrn_reflns_av_R_equivalents 0.0305
_diffrn_reflns_av_sigmaI/netI 0.0383
_diffrn_reflns_limit_h_max 34
_diffrn_reflns_limit_h_min -33
_diffrn_reflns_limit_k_max 10
_diffrn_reflns_limit_k_min -7
_diffrn_reflns_limit_l_max 9
_diffrn_reflns_limit_l_min -9
_diffrn_reflns_number 4926
_diffrn_reflns_theta_full 26.00
_diffrn_reflns_theta_max 26.00
_diffrn_reflns_theta_min 1.43
_exptl_absorpt_coefficient_mu 0.743
_exptl_absorpt_correction_T_max 0.9568
_exptl_absorpt_correction_T_min 0.8779
_exptl_absorpt_correction_type multi-scan
_exptl_absorpt_process_details '(SADABS; Sheldrick, 2003)'
_exptl_crystal_colour 'light yellow '
_exptl_crystal_density_diffrn 1.510
_exptl_crystal_density_method 'not measured'
_exptl_crystal_description 'plate '
_exptl_crystal_F_000 884
_exptl_crystal_size_max 0.18
_exptl_crystal_size_mid 0.14
_exptl_crystal_size_min 0.06
_refine_diff_density_max 0.534
_refine_diff_density_min -0.328
_refine_diff_density_rms 0.103
_refine_ls_abs_structure_details 'Flack H D (1983), Acta Cryst. A39, 876-881'
_refine_ls_abs_structure_Flack 0.48(4)
_refine_ls_extinction_coef 0.0055(12)
_refine_ls_extinction_expression Fc^*^=kFc[1+0.001xFc^2^\l^3^/sin(2\q)]^-1/4^
_refine_ls_extinction_method SHELXL
_refine_ls_goodness_of_fit_ref 1.164
_refine_ls_hydrogen_treatment constr
_refine_ls_matrix_type full
_refine_ls_number_parameters 146
_refine_ls_number_reflns 1834
_refine_ls_number_restraints 1
_refine_ls_restrained_S_all 1.164
_refine_ls_R_factor_all 0.0469
_refine_ls_R_factor_gt 0.0417
_refine_ls_shift/su_max 0.000
_refine_ls_shift/su_mean 0.000
_refine_ls_structure_factor_coef Fsqd
_refine_ls_weighting_details 'calc w=1/[\s^2^(Fo^2^)+(0.0770P)^2^+0.0000P] where P=(Fo^2^+2Fc^2^)/3'
_refine_ls_weighting_scheme calc
_refine_ls_wR_factor_gt 0.1091
_refine_ls_wR_factor_ref 0.1231
_reflns_number_gt 1694
_reflns_number_total 1834
_reflns_threshold_expression >2sigma(I)
_cod_data_source_file c3ce41428k.txt
_cod_data_source_block xh3-Mn
_cod_depositor_comments
;
The following automatic conversions were performed:

'_symmetry_cell_setting' value 'Orthorhombic ' changed to
'orthorhombic' according to
/usr/data/users/saulius/automatic-downloads/current/RSC/lib/dictionaries/cif_core.dic
dictionary named 'cif_core.dic' version 2.4.2 from 2011-04-26.

Automatic conversion script
Id: cif_fix_values 2281 2013-09-26 08:29:07Z andrius 
;
_cod_original_cell_volume 1883.7(9)
_cod_original_sg_symbol_Hall 'I 2 -2a '
_cod_original_sg_symbol_H-M 'Ima2 '
_cod_database_code 7213902

loop_
_symmetry_equiv_pos_as_xyz
'x, y, z'
'-x, -y, z'
'x+1/2, -y, z'
'-x+1/2, y, z'
'x+1/2, y+1/2, z+1/2'
'-x+1/2, -y+1/2, z+1/2'
'x+1, -y+1/2, z+1/2'
'-x+1, y+1/2, z+1/2'

loop_
_atom_site_label
_atom_site_type_symbol
_atom_site_fract_x
_atom_site_fract_y
_atom_site_fract_z
_atom_site_U_iso_or_equiv
_atom_site_adp_type
_atom_site_occupancy
_atom_site_symmetry_multiplicity
_atom_site_calc_flag
_atom_site_refinement_flags
Mn1 Mn 0.7500 1.24200(8) -0.44301(16) 0.0148(2) Uani 1 2 d S
O1 O 0.69447(11) 1.1218(4) -0.8425(4) 0.0313(7) Uani 1 1 d .
O2 O 0.69591(10) 1.0993(4) -0.5461(4) 0.0320(8) Uani 1 1 d .
O3 O 0.53401(10) 0.8876(4) -0.4079(4) 0.0332(7) Uani 1 1 d .
C1 C 0.67526(12) 1.0990(4) -0.6948(7) 0.0235(7) Uani 1 1 d .
C2 C 0.62308(12) 1.0683(4) -0.6953(7) 0.0232(7) Uani 1 1 d .
C3 C 0.60293(14) 0.9984(5) -0.5445(5) 0.0265(9) Uani 1 1 d .
H3A H 0.6221 0.9722 -0.4455 0.032 Uiso 1 1 calc R
C4 C 0.55483(14) 0.9678(4) -0.5410(5) 0.0274(9) Uani 1 1 d .
C5 C 0.52586(12) 1.0157(4) -0.6835(7) 0.0270(8) Uani 1 1 d .
C6 C 0.54685(15) 1.0883(5) -0.8261(6) 0.0328(10) Uani 1 1 d .
H6A H 0.5277 1.1222 -0.9220 0.039 Uiso 1 1 calc R
C7 C 0.59456(15) 1.1128(5) -0.8328(5) 0.0320(10) Uani 1 1 d .
H7A H 0.6079 1.1612 -0.9340 0.038 Uiso 1 1 calc R
C8 C 0.55840(17) 0.8705(7) -0.2455(6) 0.0472(13) Uani 1 1 d .
H8A H 0.5396 0.8090 -0.1634 0.071 Uiso 1 1 calc R
H8B H 0.5640 0.9702 -0.1926 0.071 Uiso 1 1 calc R
H8C H 0.5886 0.8203 -0.2676 0.071 Uiso 1 1 calc R
O4 O 0.7500 1.1085(3) -0.1872(6) 0.0216(7) Uani 1 2 d S
N1 N 0.7500 0.8541(5) -0.1727(9) 0.0362(13) Uani 1 2 d S
C9 C 0.7304(3) 0.9817(8) -0.1818(13) 0.0256(16) Uani 0.50 1 d P
C10 C 0.8056(3) 0.8544(11) -0.1722(17) 0.047(3) Uani 0.50 1 d P
C11 C 0.7283(4) 0.7073(10) -0.1671(18) 0.059(4) Uani 0.50 1 d P

loop_
_atom_site_aniso_label
_atom_site_aniso_U_11
_atom_site_aniso_U_22
_atom_site_aniso_U_33
_atom_site_aniso_U_23
_atom_site_aniso_U_13
_atom_site_aniso_U_12
Mn1 0.0113(4) 0.0175(4) 0.0156(3) -0.0023(3) 0.000 0.000
O1 0.0241(16) 0.0421(19) 0.0279(17) 0.0015(14) 0.0042(12) -0.0189(13)
O2 0.0247(17) 0.042(2) 0.0289(16) -0.0008(14) -0.0036(13) -0.0187(13)
O3 0.0255(15) 0.0480(17) 0.0259(15) 0.0121(12) 0.0024(12) -0.0114(12)
C1 0.0228(17) 0.0227(16) 0.0248(16) -0.0020(18) 0.002(2) -0.0105(13)
C2 0.0236(18) 0.0242(17) 0.0218(15) -0.0033(19) 0.000(2) -0.0078(14)
C3 0.025(2) 0.031(2) 0.024(2) -0.0013(16) -0.0004(16) -0.0085(17)
C4 0.025(2) 0.030(2) 0.027(2) 0.0030(18) 0.0015(17) -0.0092(17)
C5 0.0167(18) 0.0332(19) 0.031(2) 0.000(2) 0.004(2) -0.0074(14)
C6 0.026(2) 0.049(3) 0.0236(19) 0.0050(18) -0.0031(16) -0.005(2)
C7 0.030(2) 0.041(2) 0.025(2) 0.0065(18) 0.0014(17) -0.0111(19)
C8 0.039(3) 0.069(4) 0.034(3) 0.018(2) 0.0039(19) -0.014(3)
O4 0.0317(19) 0.0152(16) 0.0179(15) 0.0017(16) 0.000 0.000
N1 0.059(3) 0.017(2) 0.033(3) 0.001(2) 0.000 0.000
C9 0.035(4) 0.022(4) 0.020(4) -0.003(4) -0.006(3) -0.001(3)
C10 0.039(5) 0.043(5) 0.059(7) 0.006(5) 0.005(5) 0.012(4)
C11 0.093(9) 0.018(4) 0.067(9) 0.004(5) 0.007(6) -0.018(4)

loop_
_atom_type_symbol
_atom_type_description
_atom_type_scat_dispersion_real
_atom_type_scat_dispersion_imag
_atom_type_scat_source
C C 0.0033 0.0016 'International Tables Vol C Tables 4.2.6.8 and 6.1.1.4'
H H 0.0000 0.0000 'International Tables Vol C Tables 4.2.6.8 and 6.1.1.4'
N N 0.0061 0.0033 'International Tables Vol C Tables 4.2.6.8 and 6.1.1.4'
O O 0.0106 0.0060 'International Tables Vol C Tables 4.2.6.8 and 6.1.1.4'
Mn Mn 0.3368 0.7283 'International Tables Vol C Tables 4.2.6.8 and 6.1.1.4'

loop_
_geom_angle_atom_site_label_1
_geom_angle_atom_site_label_2
_geom_angle_atom_site_label_3
_geom_angle
_geom_angle_site_symmetry_1
_geom_angle_site_symmetry_3
O1 Mn1 O1 96.00(19) 6_675 7_475
O1 Mn1 O2 178.05(15) 6_675 .
O1 Mn1 O2 85.92(11) 7_475 .
O1 Mn1 O2 85.92(11) 6_675 4_655
O1 Mn1 O2 178.05(15) 7_475 4_655
O2 Mn1 O2 92.16(19) . 4_655
O1 Mn1 O4 89.73(11) 6_675 .
O1 Mn1 O4 89.73(11) 7_475 .
O2 Mn1 O4 89.91(11) . .
O2 Mn1 O4 89.91(11) 4_655 .
O1 Mn1 O4 87.46(11) 6_675 6_674
O1 Mn1 O4 87.46(11) 7_475 6_674
O2 Mn1 O4 93.01(12) . 6_674
O2 Mn1 O4 93.01(12) 4_655 6_674
O4 Mn1 O4 175.79(14) . 6_674
C1 O1 Mn1 136.9(3) . 6_674
C1 O2 Mn1 131.1(3) . .
C4 O3 C8 118.4(3) . .
O1 C1 O2 125.4(3) . .
O1 C1 C2 117.1(4) . .
O2 C1 C2 117.4(4) . .
C7 C2 C3 119.3(3) . .
C7 C2 C1 122.2(4) . .
C3 C2 C1 118.4(4) . .
C4 C3 C2 119.9(4) . .
C4 C3 H3A 120.1 . .
C2 C3 H3A 120.1 . .
O3 C4 C3 122.8(4) . .
O3 C4 C5 117.2(3) . .
C3 C4 C5 119.9(4) . .
C6 C5 C4 118.2(3) . .
C6 C5 C5 120.7(3) . 2_675
C4 C5 C5 121.1(3) . 2_675
C7 C6 C5 121.8(4) . .
C7 C6 H6A 119.1 . .
C5 C6 H6A 119.1 . .
C2 C7 C6 120.7(4) . .
C2 C7 H7A 119.6 . .
C6 C7 H7A 119.6 . .
O3 C8 H8A 109.5 . .
O3 C8 H8B 109.5 . .
H8A C8 H8B 109.5 . .
O3 C8 H8C 109.5 . .
H8A C8 H8C 109.5 . .
H8B C8 H8C 109.5 . .
C9 O4 C9 52.8(7) . 4_655
C9 O4 Mn1 119.8(5) . .
C9 O4 Mn1 119.8(5) 4_655 .
C9 O4 Mn1 119.8(5) . 6_675
C9 O4 Mn1 119.8(5) 4_655 6_675
Mn1 O4 Mn1 112.57(13) . 6_675
C9 N1 C9 52.5(7) 4_655 .
C9 N1 C11 178.3(8) 4_655 .
C9 N1 C11 128.4(6) . .
C9 N1 C11 128.4(6) 4_655 4_655
C9 N1 C11 178.3(8) . 4_655
C11 N1 C11 50.7(9) . 4_655
C9 N1 C10 116.2(5) 4_655 4_655
C9 N1 C10 63.7(5) . 4_655
C11 N1 C10 64.7(6) . 4_655
C11 N1 C10 115.4(6) 4_655 4_655
C9 N1 C10 63.7(5) 4_655 .
C9 N1 C10 116.2(5) . .
C11 N1 C10 115.4(6) . .
C11 N1 C10 64.7(6) 4_655 .
C10 N1 C10 179.7(10) 4_655 .
C9 C9 O4 63.6(3) 4_655 .
C9 C9 N1 63.7(3) 4_655 .
O4 C9 N1 127.3(6) . .
C9 C9 C10 132.2(5) 4_655 4_655
O4 C9 C10 164.2(7) . 4_655
N1 C9 C10 68.4(5) . 4_655
C9 C10 N1 47.9(4) 4_655 .
C9 C10 C11 101.3(7) 4_655 4_655
N1 C10 C11 53.4(5) . 4_655
C11 C11 N1 64.6(5) 4_655 .
C11 C11 C10 126.5(5) 4_655 4_655
N1 C11 C10 61.9(5) . 4_655

loop_
_geom_bond_atom_site_label_1
_geom_bond_atom_site_label_2
_geom_bond_distance
_geom_bond_site_symmetry_2
Mn1 O1 2.123(3) 6_675
Mn1 O1 2.123(3) 7_475
Mn1 O2 2.133(3) .
Mn1 O2 2.133(3) 4_655
Mn1 O4 2.252(4) .
Mn1 O4 2.258(4) 6_674
O1 C1 1.251(6) .
O1 Mn1 2.123(3) 6_674
O2 C1 1.260(6) .
O3 C4 1.360(5) .
O3 C8 1.409(5) .
C1 C2 1.507(5) .
C2 C7 1.369(6) .
C2 C3 1.410(6) .
C3 C4 1.393(6) .
C3 H3A 0.9500 .
C4 C5 1.413(6) .
C5 C6 1.383(6) .
C5 C5 1.496(7) 2_675
C6 C7 1.374(6) .
C6 H6A 0.9500 .
C7 H7A 0.9500 .
C8 H8A 0.9800 .
C8 H8B 0.9800 .
C8 H8C 0.9800 .
O4 C9 1.254(8) .
O4 C9 1.254(8) 4_655
O4 Mn1 2.258(4) 6_675
N1 C9 1.260(8) 4_655
N1 C9 1.260(8) .
N1 C11 1.437(10) .
N1 C11 1.437(10) 4_655
N1 C10 1.579(9) 4_655
N1 C10 1.579(9) .
C9 C9 1.116(15) 4_655
C9 C10 1.522(11) 4_655
C10 C9 1.522(11) 4_655
C10 C11 1.619(16) 4_655
C11 C11 1.23(2) 4_655
C11 C10 1.619(16) 4_655
